data_2240903
loop_
_publ_author_name
'Sarr, Modou'
'Diasse-Sarr, Aminata'
'Diop, Libasse'
'Plasseraud, Laurent'
'Cattey, H\'el\`ene'

_publ_section_title
;
 Crystal structure of the bis(cyclohexylammonium) succinate succinic acid
 salt adduct
;
_journal_coeditor_code ZS2336
_journal_issue 8
_journal_name_full 'Acta Crystallographica Section E'
_journal_page_first 899
_journal_page_last 901
_journal_paper_doi 10.1107/S2056989015012621
_journal_volume 71
_journal_year 2015
_chemical_formula_iupac '2C6 H14 N +, C4 H4 O4 2-, C4 H6 O4'
_chemical_formula_moiety '2(C6 H14 N +), C4 H4 O4 2-, C4 H6 O4'
_chemical_formula_sum 'C20 H38 N2 O8'
_chemical_formula_weight 434.52
_chemical_name_systematic
;
Bis(cyclohexylammonium) succinate succinic acid
;
_space_group_crystal_system triclinic
_space_group_IT_number 2
_space_group_name_Hall '-P 1'
_space_group_name_H-M_alt 'P -1'
_symmetry_space_group_name_Hall '-P 1'
_symmetry_space_group_name_H-M 'P -1'
_atom_sites_solution_hydrogens geom
_audit_creation_method
;
Olex2 1.2
(compiled 2015.01.26 svn.r3150 for OlexSys, GUI svn.r4998)
;
_cell_angle_alpha 96.789(2)
_cell_angle_beta 93.287(2)
_cell_angle_gamma 90.945(2)
_cell_formula_units_Z 2
_cell_length_a 9.5147(5)
_cell_length_b 10.4479(6)
_cell_length_c 11.4082(6)
_cell_measurement_reflns_used 9937
_cell_measurement_temperature 115
_cell_measurement_theta_max 27.59
_cell_measurement_theta_min 2.50
_cell_volume 1123.96(11)
_computing_cell_refinement
;
SAINT (Bruker, 2014)
;
_computing_data_collection
;
APEX2 (Bruker, 2014)
;
_computing_data_reduction
;
SAINT (Bruker, 2014)
;
_computing_molecular_graphics
;
OLEX2 (Dolomanov <i>et al.</i>, 2009) and Mercury (Macrae <i>et al.</i>,
2008)
;
_computing_publication_material
;
OLEX2 (Dolomanov <i>et al.</i>, 2009)
;
_computing_structure_refinement
;
SHELXL2014 (Sheldrick, 2015)
;
_computing_structure_solution
;
SHELXS2014 (Sheldrick, 2008)
;
_diffrn_ambient_temperature 115
_diffrn_measured_fraction_theta_full 0.998
_diffrn_measured_fraction_theta_max 0.993
_diffrn_measurement_device '\k-geometry diffractometer'
_diffrn_measurement_device_type 'Nonius Kappa APEXII'
_diffrn_measurement_method '\f and \w scans'
_diffrn_radiation_monochromator graphite
_diffrn_radiation_type 'Mo K\a~1~'
_diffrn_radiation_wavelength 0.71073
_diffrn_reflns_av_R_equivalents 0.0300
_diffrn_reflns_limit_h_max 12
_diffrn_reflns_limit_h_min -12
_diffrn_reflns_limit_k_max 13
_diffrn_reflns_limit_k_min -13
_diffrn_reflns_limit_l_max 14
_diffrn_reflns_limit_l_min -14
_diffrn_reflns_number 30513
_diffrn_reflns_theta_full 25.242
_diffrn_reflns_theta_max 27.617
_diffrn_reflns_theta_min 2.819
_diffrn_standards_number 0
_exptl_absorpt_coefficient_mu 0.098
_exptl_absorpt_correction_T_max 0.7456
_exptl_absorpt_correction_T_min 0.7101
_exptl_absorpt_correction_type multi-scan
_exptl_absorpt_process_details
;
(SADABS; Bruker, 2014)
;
_exptl_crystal_colour colourless
_exptl_crystal_density_diffrn 1.284
_exptl_crystal_description prism
_exptl_crystal_F_000 472
_exptl_crystal_size_max 0.5
_exptl_crystal_size_mid 0.3
_exptl_crystal_size_min 0.25
_refine_diff_density_max 0.383
_refine_diff_density_min -0.518
_refine_ls_extinction_method none
_refine_ls_goodness_of_fit_ref 1.029
_refine_ls_hydrogen_treatment constr
_refine_ls_matrix_type full
_refine_ls_number_parameters 275
_refine_ls_number_reflns 5190
_refine_ls_number_restraints 0
_refine_ls_restrained_S_all 1.029
_refine_ls_R_factor_all 0.0551
_refine_ls_R_factor_gt 0.0427
_refine_ls_shift/su_max 0.000
_refine_ls_shift/su_mean 0.000
_refine_ls_structure_factor_coef Fsqd
_refine_ls_weighting_details 'w=1/[\s^2^(Fo^2^)+(0.0536P)^2^+0.7240P] where P=(Fo^2^+2Fc^2^)/3'
_refine_ls_weighting_scheme calc
_refine_ls_wR_factor_gt 0.1076
_refine_ls_wR_factor_ref 0.1152
_reflns_number_gt 4273
_reflns_number_total 5190
_reflns_threshold_expression 'I > 2\s(I)'
_cod_data_source_file zs2336sup1.cif
_cod_data_source_block I
_cod_database_code 2240903
_shelx_space_group_comment
;
The symmetry employed for this SHELXL refinement is uniquely defined
by the following loop, which should always be used as a source of
symmetry information in preference to the above space-group names.
They are only intended as comments.
;

loop_
_space_group_symop_operation_xyz
'x, y, z'
'-x, -y, -z'

loop_
_atom_site_type_symbol
_atom_site_label
_atom_site_fract_x
_atom_site_fract_y
_atom_site_fract_z
_atom_site_U_iso_or_equiv
_atom_site_adp_type
_atom_site_calc_flag
_atom_site_occupancy
C C1 0.04814(14) 0.86382(12) 0.43156(12) 0.0110(3) Uani d 1
C C2 0.17149(14) 0.86205(13) 0.52171(12) 0.0121(3) Uani d 1
H H2D 0.1609 0.7851 0.5637 0.015 Uiso calc 1
H H2E 0.1672 0.9390 0.5809 0.015 Uiso calc 1
C C3 0.31605(14) 0.86030(13) 0.47093(12) 0.0123(3) Uani d 1
H H3A 0.3271 0.7759 0.4233 0.015 Uiso calc 1
H H3B 0.3203 0.9277 0.4170 0.015 Uiso calc 1
C C4 0.43892(14) 0.88243(12) 0.56279(11) 0.0105(3) Uani d 1
C C5 0.64831(14) 1.09068(14) 0.85914(12) 0.0136(3) Uani d 1
C C6 0.76641(15) 1.09519(14) 0.95460(12) 0.0158(3) Uani d 1
H H6A 0.7804 1.1849 0.9931 0.019 Uiso calc 1
H H6B 0.8548 1.0686 0.9180 0.019 Uiso calc 1
C C7 0.73497(15) 1.00706(14) 1.04801(12) 0.0166(3) Uani d 1
H H7A 0.6473 1.0346 1.0854 0.020 Uiso calc 1
H H7B 0.7193 0.9177 1.0092 0.020 Uiso calc 1
C C8 0.85386(15) 1.00936(14) 1.14279(12) 0.0147(3) Uani d 1
C C9 0.19496(14) 0.31479(13) 0.29397(12) 0.0137(3) Uani d 1
H H9 0.2923 0.3391 0.3279 0.016 Uiso calc 1
C C10 0.18667(19) 0.33296(15) 0.16317(13) 0.0240(3) Uani d 1
H H10A 0.0932 0.3024 0.1270 0.029 Uiso calc 1
H H10B 0.2592 0.2806 0.1225 0.029 Uiso calc 1
C C11 0.2096(2) 0.47517(16) 0.14622(15) 0.0293(4) Uani d 1
H H11A 0.3081 0.5016 0.1719 0.035 Uiso calc 1
H H11B 0.1955 0.4849 0.0611 0.035 Uiso calc 1
C C12 0.11074(19) 0.56320(15) 0.21517(15) 0.0263(4) Uani d 1
H H12A 0.0131 0.5463 0.1814 0.032 Uiso calc 1
H H12B 0.1362 0.6541 0.2081 0.036(5) Uiso calc 1
C C13 0.1185(2) 0.54188(15) 0.34496(15) 0.0272(4) Uani d 1
H H13A 0.0479 0.5956 0.3868 0.033 Uiso calc 1
H H13B 0.2129 0.5694 0.3811 0.039(6) Uiso calc 1
C C14 0.09117(17) 0.40034(14) 0.36036(14) 0.0205(3) Uani d 1
H H14A 0.1003 0.3893 0.4454 0.025 Uiso calc 1
H H14B -0.0060 0.3745 0.3302 0.025 Uiso calc 1
C C15 0.31417(15) 0.36301(13) 0.71133(12) 0.0143(3) Uani d 1
H H15 0.2123 0.3698 0.6867 0.017 Uiso calc 1
C C16 0.40040(18) 0.43583(14) 0.63179(14) 0.0208(3) Uani d 1
H H16A 0.3808 0.3989 0.5483 0.025 Uiso calc 1
H H16B 0.5020 0.4267 0.6523 0.025 Uiso calc 1
C C17 0.3636(2) 0.57889(15) 0.64653(15) 0.0275(4) Uani d 1
H H17A 0.4231 0.6258 0.5966 0.033 Uiso calc 1
H H17B 0.2640 0.5880 0.6191 0.033 Uiso calc 1
C C18 0.38570(19) 0.63880(15) 0.77466(15) 0.0264(4) Uani d 1
H H18A 0.3541 0.7291 0.7817 0.032 Uiso calc 1
H H18B 0.4873 0.6399 0.7990 0.032 Uiso calc 1
C C19 0.30447(19) 0.56390(15) 0.85661(14) 0.0245(3) Uani d 1
H H19A 0.2023 0.5748 0.8406 0.029 Uiso calc 1
H H19B 0.3290 0.5998 0.9397 0.029 Uiso calc 1
C C20 0.33692(17) 0.41964(14) 0.84057(13) 0.0196(3) Uani d 1
H H20A 0.4358 0.4075 0.8682 0.024 Uiso calc 1
H H20B 0.2751 0.3734 0.8893 0.024 Uiso calc 1
N N1 0.16561(12) 0.17671(11) 0.30888(10) 0.0136(2) Uani d 1
H H1A 0.2281 0.1259 0.2689 0.020 Uiso calc 1
H H1B 0.1743 0.1663 0.3870 0.020 Uiso calc 1
H H1C 0.0765 0.1539 0.2798 0.020 Uiso calc 1
N N2 0.35079(12) 0.22343(11) 0.69782(10) 0.0130(2) Uani d 1
H H2A 0.2985 0.1808 0.7459 0.020 Uiso calc 1
H H2B 0.3322 0.1890 0.6213 0.020 Uiso calc 1
H H2C 0.4439 0.2157 0.7181 0.020 Uiso calc 1
O O1 0.07729(10) 0.90365(10) 0.33203(8) 0.0147(2) Uani d 1
H H1 0.0031 0.9042 0.2885 0.022 Uiso calc 1
O O2 -0.07178(10) 0.83211(10) 0.45502(9) 0.0148(2) Uani d 1
O O3 0.55754(10) 0.84347(9) 0.54021(8) 0.0145(2) Uani d 1
O O4 0.41065(10) 0.94748(10) 0.66222(8) 0.0139(2) Uani d 1
H H4 0.4842 0.9578 0.7069 0.021 Uiso calc 1
O O5 0.61844(10) 0.97769(10) 0.80258(9) 0.0159(2) Uani d 1
O O6 0.58720(12) 1.19027(11) 0.84010(10) 0.0241(3) Uani d 1
O O7 0.93003(13) 1.10688(11) 1.16655(11) 0.0292(3) Uani d 1
O O8 0.86738(10) 0.90635(10) 1.19411(9) 0.0159(2) Uani d 1

loop_
_atom_site_aniso_label
_atom_site_aniso_U_11
_atom_site_aniso_U_22
_atom_site_aniso_U_33
_atom_site_aniso_U_12
_atom_site_aniso_U_13
_atom_site_aniso_U_23
C1 0.0143(6) 0.0071(6) 0.0113(6) 0.0018(5) -0.0007(5) 0.0001(5)
C2 0.0118(6) 0.0142(6) 0.0105(6) 0.0015(5) -0.0020(5) 0.0029(5)
C3 0.0121(6) 0.0137(6) 0.0105(6) -0.0015(5) -0.0017(5) -0.0002(5)
C4 0.0130(6) 0.0074(6) 0.0113(6) -0.0017(5) -0.0006(5) 0.0031(5)
C5 0.0138(6) 0.0176(7) 0.0093(6) 0.0000(5) -0.0018(5) 0.0017(5)
C6 0.0165(7) 0.0185(7) 0.0119(6) -0.0021(5) -0.0059(5) 0.0031(5)
C7 0.0166(7) 0.0190(7) 0.0138(7) -0.0046(5) -0.0072(5) 0.0048(6)
C8 0.0153(7) 0.0176(7) 0.0111(6) -0.0014(5) -0.0031(5) 0.0032(5)
C9 0.0147(6) 0.0109(6) 0.0149(7) -0.0021(5) 0.0003(5) 0.0001(5)
C10 0.0407(9) 0.0163(7) 0.0154(7) 0.0000(7) 0.0091(7) 0.0005(6)
C11 0.0479(11) 0.0200(8) 0.0221(8) -0.0010(7) 0.0161(8) 0.0054(6)
C12 0.0346(9) 0.0148(7) 0.0316(9) 0.0006(6) 0.0066(7) 0.0092(6)
C13 0.0420(10) 0.0125(7) 0.0282(9) 0.0022(7) 0.0164(7) 0.0003(6)
C14 0.0277(8) 0.0149(7) 0.0202(7) 0.0020(6) 0.0111(6) 0.0032(6)
C15 0.0166(7) 0.0105(6) 0.0160(7) 0.0019(5) 0.0013(5) 0.0020(5)
C16 0.0311(8) 0.0145(7) 0.0183(7) 0.0034(6) 0.0094(6) 0.0039(6)
C17 0.0462(10) 0.0143(7) 0.0253(8) 0.0067(7) 0.0153(7) 0.0089(6)
C18 0.0382(9) 0.0114(7) 0.0307(9) -0.0004(6) 0.0132(7) 0.0016(6)
C19 0.0376(9) 0.0140(7) 0.0222(8) 0.0007(6) 0.0119(7) -0.0007(6)
C20 0.0316(8) 0.0128(7) 0.0150(7) -0.0003(6) 0.0061(6) 0.0017(5)
N1 0.0130(5) 0.0120(6) 0.0153(6) -0.0004(4) -0.0031(4) 0.0018(4)
N2 0.0138(6) 0.0105(5) 0.0142(6) -0.0004(4) -0.0020(4) 0.0004(4)
O1 0.0121(5) 0.0206(5) 0.0120(5) -0.0005(4) -0.0039(4) 0.0060(4)
O2 0.0121(5) 0.0173(5) 0.0153(5) -0.0013(4) -0.0007(4) 0.0039(4)
O3 0.0123(5) 0.0159(5) 0.0146(5) 0.0019(4) -0.0007(4) -0.0001(4)
O4 0.0119(5) 0.0177(5) 0.0108(5) 0.0013(4) -0.0039(4) -0.0014(4)
O5 0.0162(5) 0.0163(5) 0.0138(5) 0.0011(4) -0.0053(4) -0.0008(4)
O6 0.0271(6) 0.0190(5) 0.0241(6) 0.0059(4) -0.0117(5) -0.0001(4)
O7 0.0322(6) 0.0232(6) 0.0313(6) -0.0134(5) -0.0216(5) 0.0127(5)
O8 0.0155(5) 0.0179(5) 0.0147(5) -0.0013(4) -0.0046(4) 0.0064(4)

loop_
_atom_type_symbol
_atom_type_description
_atom_type_scat_dispersion_real
_atom_type_scat_dispersion_imag
_atom_type_scat_source
C C 0.0033 0.0016 'International Tables Vol C Tables 4.2.6.8 and 6.1.1.4'
H H 0.0000 0.0000 'International Tables Vol C Tables 4.2.6.8 and 6.1.1.4'
N N 0.0061 0.0033 'International Tables Vol C Tables 4.2.6.8 and 6.1.1.4'
O O 0.0106 0.0060 'International Tables Vol C Tables 4.2.6.8 and 6.1.1.4'

loop_
_geom_angle_atom_site_label_1
_geom_angle_atom_site_label_2
_geom_angle_atom_site_label_3
_geom_angle
O1 C1 C2 115.61(11)
O2 C1 C2 120.85(12)
O2 C1 O1 123.51(12)
C1 C2 H2D 108.5
C1 C2 H2E 108.5
C1 C2 C3 115.06(11)
H2D C2 H2E 107.5
C3 C2 H2D 108.5
C3 C2 H2E 108.5
C2 C3 H3A 108.6
C2 C3 H3B 108.6
H3A C3 H3B 107.6
C4 C3 C2 114.67(11)
C4 C3 H3A 108.6
C4 C3 H3B 108.6
O3 C4 C3 120.91(12)
O3 C4 O4 123.68(12)
O4 C4 C3 115.37(11)
O5 C5 C6 115.35(12)
O6 C5 C6 120.21(13)
O6 C5 O5 124.44(12)
C5 C6 H6A 109.2
C5 C6 H6B 109.2
C5 C6 C7 111.84(12)
H6A C6 H6B 107.9
C7 C6 H6A 109.2
C7 C6 H6B 109.2
C6 C7 H7A 109.2
C6 C7 H7B 109.2
H7A C7 H7B 107.9
C8 C7 C6 112.13(12)
C8 C7 H7A 109.2
C8 C7 H7B 109.2
O7 C8 C7 119.57(13)
O7 C8 O8 124.26(13)
O8 C8 C7 116.16(12)
C10 C9 H9 108.7
C14 C9 H9 108.7
C14 C9 C10 110.73(12)
N1 C9 H9 108.7
N1 C9 C10 110.22(11)
N1 C9 C14 109.86(11)
C9 C10 H10A 109.4
C9 C10 H10B 109.4
C9 C10 C11 111.02(13)
H10A C10 H10B 108.0
C11 C10 H10A 109.4
C11 C10 H10B 109.4
C10 C11 H11A 109.1
C10 C11 H11B 109.1
H11A C11 H11B 107.8
C12 C11 C10 112.56(13)
C12 C11 H11A 109.1
C12 C11 H11B 109.1
C11 C12 H12A 109.5
C11 C12 H12B 109.5
C11 C12 C13 110.91(14)
H12A C12 H12B 108.0
C13 C12 H12A 109.5
C13 C12 H12B 109.5
C12 C13 H13A 109.3
C12 C13 H13B 109.3
C12 C13 C14 111.59(13)
H13A C13 H13B 108.0
C14 C13 H13A 109.3
C14 C13 H13B 109.3
C9 C14 C13 110.61(12)
C9 C14 H14A 109.5
C9 C14 H14B 109.5
C13 C14 H14A 109.5
C13 C14 H14B 109.5
H14A C14 H14B 108.1
C16 C15 H15 108.4
C16 C15 C20 111.50(12)
C20 C15 H15 108.4
N2 C15 H15 108.4
N2 C15 C16 110.23(11)
N2 C15 C20 109.86(11)
C15 C16 H16A 109.6
C15 C16 H16B 109.6
C15 C16 C17 110.12(12)
H16A C16 H16B 108.2
C17 C16 H16A 109.6
C17 C16 H16B 109.6
C16 C17 H17A 109.3
C16 C17 H17B 109.3
H17A C17 H17B 107.9
C18 C17 C16 111.69(13)
C18 C17 H17A 109.3
C18 C17 H17B 109.3
C17 C18 H18A 109.4
C17 C18 H18B 109.4
C17 C18 C19 111.36(14)
H18A C18 H18B 108.0
C19 C18 H18A 109.4
C19 C18 H18B 109.4
C18 C19 H19A 109.2
C18 C19 H19B 109.2
C18 C19 C20 112.09(13)
H19A C19 H19B 107.9
C20 C19 H19A 109.2
C20 C19 H19B 109.2
C15 C20 C19 111.06(12)
C15 C20 H20A 109.4
C15 C20 H20B 109.4
C19 C20 H20A 109.4
C19 C20 H20B 109.4
H20A C20 H20B 108.0
C9 N1 H1A 109.5
C9 N1 H1B 109.5
C9 N1 H1C 109.5
H1A N1 H1B 109.5
H1A N1 H1C 109.5
H1B N1 H1C 109.5
C15 N2 H2A 109.5
C15 N2 H2B 109.5
C15 N2 H2C 109.5
H2A N2 H2B 109.5
H2A N2 H2C 109.5
H2B N2 H2C 109.5
C1 O1 H1 109.5
C4 O4 H4 109.5

loop_
_geom_bond_atom_site_label_1
_geom_bond_atom_site_label_2
_geom_bond_distance
C1 C2 1.5174(18)
C1 O1 1.2974(17)
C1 O2 1.2356(17)
C2 H2D 0.9900
C2 H2E 0.9900
C2 C3 1.5224(19)
C3 H3A 0.9900
C3 H3B 0.9900
C3 C4 1.5204(18)
C4 O3 1.2367(17)
C4 O4 1.2961(16)
C5 C6 1.5155(18)
C5 O5 1.2955(17)
C5 O6 1.2356(18)
C6 H6A 0.9900
C6 H6B 0.9900
C6 C7 1.527(2)
C7 H7A 0.9900
C7 H7B 0.9900
C7 C8 1.5172(18)
C8 O7 1.2348(18)
C8 O8 1.2894(17)
C9 H9 1.0000
C9 C10 1.524(2)
C9 C14 1.517(2)
C9 N1 1.4961(17)
C10 H10A 0.9900
C10 H10B 0.9900
C10 C11 1.534(2)
C11 H11A 0.9900
C11 H11B 0.9900
C11 C12 1.514(2)
C12 H12A 0.9900
C12 H12B 0.9900
C12 C13 1.521(2)
C13 H13A 0.9900
C13 H13B 0.9900
C13 C14 1.530(2)
C14 H14A 0.9900
C14 H14B 0.9900
C15 H15 1.0000
C15 C16 1.518(2)
C15 C20 1.524(2)
C15 N2 1.4972(17)
C16 H16A 0.9900
C16 H16B 0.9900
C16 C17 1.533(2)
C17 H17A 0.9900
C17 H17B 0.9900
C17 C18 1.522(2)
C18 H18A 0.9900
C18 H18B 0.9900
C18 C19 1.523(2)
C19 H19A 0.9900
C19 H19B 0.9900
C19 C20 1.535(2)
C20 H20A 0.9900
C20 H20B 0.9900
N1 H1A 0.9100
N1 H1B 0.9100
N1 H1C 0.9100
N2 H2A 0.9100
N2 H2B 0.9100
N2 H2C 0.9100
O1 H1 0.8400
O4 H4 0.8400

loop_
_geom_hbond_atom_site_label_D
_geom_hbond_atom_site_label_H
_geom_hbond_atom_site_label_A
_geom_hbond_site_symmetry_A
_geom_hbond_distance_DH
_geom_hbond_distance_HA
_geom_hbond_distance_DA
_geom_hbond_angle_DHA
N1 H1A O5 2_666 0.91 1.99 2.8923(16) 173
N1 H1B O2 2_566 0.91 2.10 2.8969(16) 146
N1 H1C O7 1_444 0.91 1.86 2.7279(15) 158
N2 H2A O8 2_667 0.91 2.00 2.8746(16) 160
N2 H2B O3 2_666 0.91 2.17 2.9098(15) 138
N2 H2C O6 1_545 0.91 1.94 2.7485(15) 148
O1 H1 O8 1_454 0.84 1.64 2.4734(13) 175
O4 H4 O5 . 0.84 1.63 2.4636(13) 175

loop_
_geom_torsion_atom_site_label_1
_geom_torsion_atom_site_label_2
_geom_torsion_atom_site_label_3
_geom_torsion_atom_site_label_4
_geom_torsion
C1 C2 C3 C4 169.67(11)
C2 C3 C4 O3 156.32(12)
C2 C3 C4 O4 -25.91(16)
C5 C6 C7 C8 179.04(12)
C6 C7 C8 O7 28.2(2)
C6 C7 C8 O8 -152.14(13)
C9 C10 C11 C12 -54.0(2)
C10 C9 C14 C13 -57.37(17)
C10 C11 C12 C13 53.3(2)
C11 C12 C13 C14 -54.75(19)
C12 C13 C14 C9 57.21(19)
C14 C9 C10 C11 55.57(18)
C15 C16 C17 C18 56.77(19)
C16 C15 C20 C19 55.77(17)
C16 C17 C18 C19 -54.8(2)
C17 C18 C19 C20 53.0(2)
C18 C19 C20 C15 -53.40(19)
C20 C15 C16 C17 -57.25(17)
N1 C9 C10 C11 177.34(13)
N1 C9 C14 C13 -179.35(13)
N2 C15 C16 C17 -179.55(13)
N2 C15 C20 C19 178.28(12)
O1 C1 C2 C3 -20.75(17)
O2 C1 C2 C3 161.07(12)
O5 C5 C6 C7 -58.22(17)
O6 C5 C6 C7 121.41(15)

_cod_database_fobs_code 2240903
